data_2210052
loop_
_publ_author_name
'Fang, Xiao-Niu'
'Sui, Yan'
'Ying, Shao-Ming'
'Xu, Ya-Ping'
'Guo, Xue-Feng'

_publ_section_title
'[1,5-Bis(2-hydroxybenzylidene)thiocarbonohydrazide(2--)-\k^3^<i>S</i>,<i>O</i>,<i>N</i>]dimethyltin(IV)'
_journal_coeditor_code AT2070
_journal_issue 9
_journal_name_full 'Acta Crystallographica Section E'
_journal_page_first m2008
_journal_page_last m2010
_journal_paper_doi 10.1107/S1600536806029138
_journal_volume 62
_journal_year 2006
_chemical_formula_iupac '[Sn (C H3)2 (C15 H12 N4 O2 S)]'
_chemical_formula_moiety 'C17 H18 N4 O2 S Sn'
_chemical_formula_sum 'C17 H18 N4 O2 S Sn'
_chemical_formula_weight 461.10
_chemical_melting_point 441
_chemical_name_systematic
;
[1,5-Bis(2-hydroxybenzylidene)thiocarbonohydrazide(2-)-
\k^3^S,O,N]dimethyltin(IV)
;
_space_group_IT_number 14
_symmetry_cell_setting monoclinic
_symmetry_space_group_name_Hall '-P 2ybc'
_symmetry_space_group_name_H-M 'P 1 21/c 1'
_atom_sites_solution_hydrogens geom
_atom_sites_solution_primary direct
_atom_sites_solution_secondary difmap
_audit_creation_method SHELXL-97
_cell_angle_alpha 90.00
_cell_angle_beta 100.8690(10)
_cell_angle_gamma 90.00
_cell_formula_units_Z 8
_cell_length_a 14.2026(8)
_cell_length_b 10.5032(6)
_cell_length_c 26.3135(14)
_cell_measurement_reflns_used 5092
_cell_measurement_temperature 296(2)
_cell_measurement_theta_max 24.71
_cell_measurement_theta_min 2.34
_cell_volume 3854.8(4)
_computing_cell_refinement APEX2
_computing_data_collection 'APEX2 (Bruker, 2004)'
_computing_data_reduction APEX2
_computing_molecular_graphics APEX2
_computing_publication_material APEX2
_computing_structure_refinement APEX2
_computing_structure_solution APEX2
_diffrn_ambient_temperature 296(2)
_diffrn_measured_fraction_theta_full 0.982
_diffrn_measured_fraction_theta_max 0.982
_diffrn_measurement_device_type 'Bruker APEX-II area-detector'
_diffrn_measurement_method '\f and \w'
_diffrn_radiation_monochromator graphite
_diffrn_radiation_source 'fine-focus sealed tube'
_diffrn_radiation_type MoK\a
_diffrn_radiation_wavelength 0.71073
_diffrn_reflns_av_R_equivalents 0.0379
_diffrn_reflns_av_sigmaI/netI 0.0323
_diffrn_reflns_limit_h_max 17
_diffrn_reflns_limit_h_min -16
_diffrn_reflns_limit_k_max 12
_diffrn_reflns_limit_k_min -12
_diffrn_reflns_limit_l_max 31
_diffrn_reflns_limit_l_min -31
_diffrn_reflns_number 23464
_diffrn_reflns_theta_full 25.50
_diffrn_reflns_theta_max 25.50
_diffrn_reflns_theta_min 1.94
_diffrn_standards_decay_% 0
_diffrn_standards_number 0
_exptl_absorpt_coefficient_mu 1.451
_exptl_absorpt_correction_T_max 0.80
_exptl_absorpt_correction_T_min 0.75
_exptl_absorpt_correction_type multi-scan
_exptl_absorpt_process_details '(SADABS; Bruker, 2004)'
_exptl_crystal_colour yellow
_exptl_crystal_density_diffrn 1.589
_exptl_crystal_density_method 'not measured'
_exptl_crystal_description block
_exptl_crystal_F_000 1840
_exptl_crystal_size_max 0.39
_exptl_crystal_size_mid 0.18
_exptl_crystal_size_min 0.16
_refine_diff_density_max 0.823
_refine_diff_density_min -0.774
_refine_ls_extinction_method none
_refine_ls_goodness_of_fit_ref 1.008
_refine_ls_hydrogen_treatment constr
_refine_ls_matrix_type full
_refine_ls_number_parameters 466
_refine_ls_number_reflns 7047
_refine_ls_number_restraints 18
_refine_ls_restrained_S_all 1.008
_refine_ls_R_factor_all 0.0450
_refine_ls_R_factor_gt 0.0321
_refine_ls_shift/su_max 0.001
_refine_ls_shift/su_mean 0.000
_refine_ls_structure_factor_coef Fsqd
_refine_ls_weighting_details 'calc w=1/[\s^2^(Fo^2^)+(0.054P)^2^+1.068P] where P=(Fo^2^+2Fc^2^)/3'
_refine_ls_weighting_scheme calc
_refine_ls_wR_factor_gt 0.0862
_refine_ls_wR_factor_ref 0.0925
_reflns_number_gt 5441
_reflns_number_total 7047
_reflns_threshold_expression I>2\s(I)
_cod_data_source_file at2070.cif
_cod_data_source_block I
_cod_original_sg_symbol_H-M 'P 21/c'
_cod_database_code 2210052
_cod_database_fobs_code 2210052

loop_
_symmetry_equiv_pos_as_xyz
'x, y, z'
'-x, y+1/2, -z+1/2'
'-x, -y, -z'
'x, -y-1/2, z-1/2'

loop_
_atom_site_type_symbol
_atom_site_label
_atom_site_fract_x
_atom_site_fract_y
_atom_site_fract_z
_atom_site_U_iso_or_equiv
_atom_site_adp_type
_atom_site_calc_flag
_atom_site_refinement_flags
_atom_site_occupancy
_atom_site_disorder_assembly
_atom_site_disorder_group
Sn Sn1 0.21846(2) 0.14067(3) 0.161984(8) 0.05740(10) Uani d . 1 A 2
Sn Sn2 0.311016(18) 0.76075(2) 0.340567(9) 0.05024(9) Uani d . 1 B 2
S S1 0.41923(7) 0.70236(11) 0.42560(4) 0.0666(3) Uani d . 1 B 2
S S2 0.09120(8) -0.00258(10) 0.10664(4) 0.0630(3) Uani d . 1 A 2
O O1 -0.0834(2) -0.2837(3) 0.06221(12) 0.0835(9) Uani d . 1 C 2
H H1 -0.0417 -0.2318 0.0592 0.125 Uiso calc R 1 C 2
O O2A 0.3426(5) 0.2544(6) 0.18105(18) 0.0623(15) Uani d PU 0.628(13) A 1
O O3 0.6117(2) 0.7123(3) 0.53564(9) 0.0762(8) Uani d . 1 . .
H H3 0.5570 0.6924 0.5217 0.114 Uiso calc R 1 . .
O O4 0.1922(2) 0.7547(3) 0.27984(11) 0.0814(9) Uani d . 1 . .
N N1 0.4386(2) 0.6294(3) 0.53114(10) 0.0522(7) Uani d . 1 . .
N N2 0.3522(2) 0.5973(3) 0.50304(11) 0.0623(8) Uani d . 1 B .
H H2N 0.3112 0.5569 0.5172 0.075 Uiso calc R 1 . .
N N3 0.2437(2) 0.5987(3) 0.42885(10) 0.0528(7) Uani d . 1 B .
N N4 0.2209(2) 0.6269(3) 0.37572(10) 0.0472(7) Uani d . 1 . .
N N5 0.0430(2) -0.1695(3) 0.01616(10) 0.0492(7) Uani d . 1 . .
N N6 0.1131(2) -0.0829(3) 0.01326(11) 0.0568(8) Uani d . 1 A .
H H6N 0.1367 -0.0786 -0.0145 0.068 Uiso calc R 1 . .
N N7 0.2183(2) 0.0669(3) 0.04627(10) 0.0495(7) Uani d . 1 A .
N N8 0.2543(2) 0.1544(3) 0.08465(10) 0.0459(6) Uani d . 1 . .
C C1 0.1469(2) 0.5652(3) 0.35175(13) 0.0521(8) Uani d . 1 B .
H H1A 0.1197 0.5073 0.3715 0.063 Uiso calc R 1 . .
C C2 0.1019(2) 0.5754(3) 0.29815(13) 0.0519(8) Uani d . 1 . .
C C3 0.1268(3) 0.6678(4) 0.26459(14) 0.0575(9) Uani d . 1 B .
C C4 0.0750(3) 0.6702(4) 0.21344(15) 0.0684(11) Uani d . 1 . .
H H4 0.0907 0.7303 0.1904 0.082 Uiso calc R 1 B .
C C5 0.0035(3) 0.5875(4) 0.19714(16) 0.0725(12) Uani d . 1 B .
H H5 -0.0291 0.5911 0.1630 0.087 Uiso calc R 1 . .
C C6 -0.0224(3) 0.4971(4) 0.23013(17) 0.0748(12) Uani d . 1 . .
H H6 -0.0725 0.4410 0.2186 0.090 Uiso calc R 1 B .
C C7 0.0268(3) 0.4917(4) 0.28001(15) 0.0648(10) Uani d . 1 B .
H H7 0.0098 0.4308 0.3023 0.078 Uiso calc R 1 . .
C C8 0.3306(3) 0.6297(3) 0.45173(12) 0.0494(8) Uani d . 1 . .
C C9 0.4585(3) 0.6042(4) 0.57982(13) 0.0570(9) Uani d . 1 . .
H H9 0.4134 0.5641 0.5958 0.068 Uiso calc R 1 . .
C C10 0.5514(3) 0.6386(3) 0.60979(12) 0.0494(8) Uani d . 1 . .
C C11 0.6246(3) 0.6866(3) 0.58685(13) 0.0520(8) Uani d . 1 . .
C C12 0.7133(3) 0.7142(4) 0.61691(15) 0.0640(10) Uani d . 1 . .
H H12 0.7623 0.7444 0.6012 0.077 Uiso calc R 1 . .
C C13 0.7294(3) 0.6977(4) 0.66905(15) 0.0663(11) Uani d . 1 . .
H H13 0.7892 0.7167 0.6889 0.080 Uiso calc R 1 . .
C C14 0.6575(3) 0.6528(4) 0.69244(15) 0.0763(13) Uani d . 1 . .
H H14 0.6681 0.6431 0.7282 0.092 Uiso calc R 1 . .
C C15 0.5702(3) 0.6224(4) 0.66333(13) 0.0664(11) Uani d . 1 . .
H H15 0.5224 0.5902 0.6795 0.080 Uiso calc R 1 . .
C C16 0.3084(3) 0.2404(3) 0.06935(13) 0.0481(8) Uani d . 1 A .
H H16 0.3144 0.2356 0.0348 0.058 Uiso calc R 1 . .
C C17 0.3598(3) 0.3411(3) 0.09852(13) 0.0504(8) Uani d . 1 . .
C C18 0.3666(3) 0.3558(4) 0.15171(16) 0.0740(12) Uani d . 1 A .
C C19 0.4182(4) 0.4602(5) 0.1759(2) 0.1060(19) Uani d . 1 . .
H H19 0.4242 0.4709 0.2115 0.127 Uiso calc R 1 A .
C C20 0.4595(4) 0.5455(5) 0.1485(2) 0.0954(16) Uani d . 1 A .
H H20 0.4918 0.6151 0.1654 0.115 Uiso calc R 1 . .
C C21 0.4547(3) 0.5316(4) 0.09630(19) 0.0817(13) Uani d . 1 . .
H H21 0.4843 0.5904 0.0780 0.098 Uiso calc R 1 A .
C C22 0.4057(3) 0.4300(4) 0.07142(16) 0.0647(10) Uani d . 1 A .
H H22 0.4028 0.4197 0.0361 0.078 Uiso calc R 1 . .
C C23 0.1468(3) -0.0027(3) 0.05355(12) 0.0478(8) Uani d . 1 . .
C C24 0.0191(3) -0.2474(3) -0.02159(14) 0.0537(9) Uani d . 1 . .
H H24 0.0495 -0.2420 -0.0499 0.064 Uiso calc R 1 . .
C C25 -0.0534(3) -0.3429(3) -0.02140(15) 0.0561(9) Uani d . 1 C .
C C26 -0.1014(3) -0.3590(4) 0.01961(17) 0.0663(11) Uani d . 1 . .
C C27 -0.1686(3) -0.4551(5) 0.0178(2) 0.0883(14) Uani d . 1 C .
H H27 -0.2009 -0.4648 0.0452 0.106 Uiso calc R 1 . .
C C28 -0.1884(4) -0.5354(5) -0.0232(3) 0.0967(18) Uani d . 1 . .
H H28 -0.2336 -0.5996 -0.0236 0.116 Uiso calc R 1 C .
C C29 -0.1422(4) -0.5223(4) -0.0640(2) 0.0890(15) Uani d . 1 C .
H H29 -0.1560 -0.5771 -0.0922 0.107 Uiso calc R 1 . .
C C30 -0.0747(3) -0.4272(4) -0.06306(16) 0.0716(11) Uani d . 1 . .
H H30 -0.0428 -0.4190 -0.0907 0.086 Uiso calc R 1 C .
C C31 0.2976(4) -0.0047(5) 0.20611(18) 0.0968(16) Uani d . 1 . .
H H31A 0.3211 -0.0633 0.1834 0.145 Uiso calc R 1 A 2
H H31B 0.2571 -0.0491 0.2255 0.145 Uiso calc R 1 A 2
H H31C 0.3508 0.0321 0.2295 0.145 Uiso calc R 1 A 2
C C32 0.1192(4) 0.2618(4) 0.18813(18) 0.0853(14) Uani d . 1 . .
H H32A 0.1112 0.2355 0.2220 0.128 Uiso calc R 1 A 2
H H32B 0.0586 0.2571 0.1647 0.128 Uiso calc R 1 A 2
H H32C 0.1425 0.3477 0.1896 0.128 Uiso calc R 1 A 2
C C33 0.4030(4) 0.7017(5) 0.29079(18) 0.0872(14) Uani d . 1 . .
H H33A 0.3848 0.6181 0.2778 0.131 Uiso calc R 1 B 2
H H33B 0.4679 0.7000 0.3095 0.131 Uiso calc R 1 B 2
H H33C 0.3981 0.7602 0.2624 0.131 Uiso calc R 1 B 2
C C34 0.2802(3) 0.9501(4) 0.35873(18) 0.0807(13) Uani d . 1 . .
H H34A 0.2794 1.0032 0.3290 0.121 Uiso calc R 1 B 2
H H34B 0.3285 0.9800 0.3867 0.121 Uiso calc R 1 B 2
H H34C 0.2187 0.9532 0.3688 0.121 Uiso calc R 1 B 2
O O2 0.3058(8) 0.3018(9) 0.1768(3) 0.056(2) Uani d PU 0.372(13) A 2

loop_
_atom_site_aniso_label
_atom_site_aniso_U_11
_atom_site_aniso_U_22
_atom_site_aniso_U_33
_atom_site_aniso_U_12
_atom_site_aniso_U_13
_atom_site_aniso_U_23
Sn1 0.0721(2) 0.06783(18) 0.03486(14) -0.00788(13) 0.01675(11) -0.00158(11)
Sn2 0.05824(17) 0.04959(15) 0.04261(15) -0.00364(11) 0.00880(11) 0.00464(10)
S1 0.0571(6) 0.0926(7) 0.0475(5) -0.0190(5) 0.0032(4) 0.0167(5)
S2 0.0686(6) 0.0787(6) 0.0468(5) -0.0135(5) 0.0242(4) -0.0103(5)
O1 0.079(2) 0.106(2) 0.074(2) -0.0061(18) 0.0344(17) 0.0001(18)
O2A 0.0627(18) 0.0647(18) 0.0595(17) -0.0011(10) 0.0116(10) -0.0006(9)
O3 0.0660(18) 0.123(2) 0.0411(14) -0.0109(17) 0.0151(12) 0.0148(15)
O4 0.091(2) 0.082(2) 0.0602(17) -0.0237(17) -0.0140(16) 0.0246(14)
N1 0.0550(18) 0.0599(17) 0.0408(15) -0.0050(14) 0.0066(13) 0.0047(13)
N2 0.0569(19) 0.084(2) 0.0436(16) -0.0176(17) 0.0034(14) 0.0136(15)
N3 0.0573(19) 0.0628(17) 0.0388(15) -0.0075(15) 0.0106(13) 0.0032(13)
N4 0.0480(17) 0.0544(16) 0.0389(14) -0.0035(13) 0.0076(12) 0.0037(12)
N5 0.0521(18) 0.0520(16) 0.0437(16) 0.0031(14) 0.0094(13) 0.0007(13)
N6 0.067(2) 0.0650(19) 0.0414(15) -0.0065(16) 0.0173(14) -0.0070(14)
N7 0.0582(18) 0.0559(17) 0.0363(14) 0.0021(14) 0.0136(12) -0.0063(12)
N8 0.0506(17) 0.0552(16) 0.0336(13) 0.0028(14) 0.0123(12) -0.0012(12)
C1 0.049(2) 0.057(2) 0.052(2) -0.0022(17) 0.0122(16) -0.0004(16)
C2 0.048(2) 0.058(2) 0.0486(19) 0.0039(17) 0.0057(15) -0.0048(16)
C3 0.056(2) 0.061(2) 0.053(2) 0.0034(19) 0.0032(17) -0.0018(18)
C4 0.077(3) 0.076(3) 0.047(2) 0.004(2) -0.0010(19) 0.0069(19)
C5 0.076(3) 0.080(3) 0.052(2) 0.010(2) -0.010(2) -0.013(2)
C6 0.067(3) 0.078(3) 0.072(3) -0.007(2) -0.004(2) -0.018(2)
C7 0.061(2) 0.068(2) 0.063(2) -0.010(2) 0.0071(19) -0.0074(19)
C8 0.055(2) 0.053(2) 0.0392(17) -0.0056(16) 0.0074(15) 0.0047(15)
C9 0.069(2) 0.064(2) 0.0391(18) -0.0082(19) 0.0132(16) 0.0071(17)
C10 0.061(2) 0.0515(19) 0.0357(17) 0.0011(17) 0.0087(15) 0.0020(14)
C11 0.059(2) 0.057(2) 0.0414(18) 0.0056(17) 0.0123(16) -0.0006(16)
C12 0.065(3) 0.073(2) 0.055(2) 0.001(2) 0.0132(19) 0.0056(19)
C13 0.072(3) 0.064(2) 0.056(2) -0.005(2) -0.004(2) -0.0006(19)
C14 0.094(3) 0.089(3) 0.040(2) -0.010(3) -0.003(2) 0.003(2)
C15 0.077(3) 0.084(3) 0.0384(19) -0.011(2) 0.0109(18) 0.0068(18)
C16 0.051(2) 0.058(2) 0.0384(17) 0.0083(17) 0.0159(15) 0.0006(15)
C17 0.050(2) 0.0542(19) 0.0483(19) 0.0047(16) 0.0141(15) -0.0030(16)
C18 0.079(3) 0.091(3) 0.055(2) -0.028(2) 0.023(2) -0.010(2)
C19 0.126(5) 0.120(4) 0.079(3) -0.056(4) 0.040(3) -0.045(3)
C20 0.102(4) 0.080(3) 0.106(4) -0.034(3) 0.026(3) -0.027(3)
C21 0.091(3) 0.065(3) 0.090(3) -0.017(2) 0.020(3) 0.006(2)
C22 0.067(3) 0.065(2) 0.065(2) 0.001(2) 0.018(2) 0.0095(19)
C23 0.055(2) 0.0502(19) 0.0388(17) 0.0058(17) 0.0096(15) -0.0017(15)
C24 0.062(2) 0.056(2) 0.0441(19) 0.0097(17) 0.0112(16) 0.0004(16)
C25 0.049(2) 0.055(2) 0.061(2) 0.0072(17) 0.0022(17) 0.0044(17)
C26 0.054(2) 0.072(3) 0.072(3) 0.005(2) 0.010(2) 0.006(2)
C27 0.061(3) 0.086(3) 0.120(4) 0.002(3) 0.023(3) 0.019(3)
C28 0.059(3) 0.070(3) 0.149(5) -0.005(2) -0.010(3) 0.017(3)
C29 0.076(3) 0.066(3) 0.109(4) 0.002(3) -0.025(3) -0.008(3)
C30 0.076(3) 0.063(2) 0.067(3) 0.008(2) -0.009(2) -0.005(2)
C31 0.093(4) 0.123(4) 0.072(3) 0.014(3) 0.008(3) 0.031(3)
C32 0.113(4) 0.079(3) 0.067(3) 0.013(3) 0.026(3) -0.013(2)
C33 0.110(4) 0.087(3) 0.074(3) 0.020(3) 0.040(3) 0.012(3)
C34 0.094(3) 0.060(2) 0.085(3) 0.008(2) 0.011(3) -0.009(2)
O2 0.058(3) 0.057(3) 0.055(2) -0.0009(10) 0.0111(11) -0.0012(10)

loop_
_atom_type_symbol
_atom_type_description
_atom_type_scat_dispersion_real
_atom_type_scat_dispersion_imag
_atom_type_scat_source
C C 0.0033 0.0016 'International Tables Vol C Tables 4.2.6.8 and 6.1.1.4'
H H 0.0000 0.0000 'International Tables Vol C Tables 4.2.6.8 and 6.1.1.4'
N N 0.0061 0.0033 'International Tables Vol C Tables 4.2.6.8 and 6.1.1.4'
O O 0.0106 0.0060 'International Tables Vol C Tables 4.2.6.8 and 6.1.1.4'
S S 0.1246 0.1234 'International Tables Vol C Tables 4.2.6.8 and 6.1.1.4'
Sn Sn -0.6537 1.4246 'International Tables Vol C Tables 4.2.6.8 and 6.1.1.4'

loop_
_geom_angle_atom_site_label_1
_geom_angle_atom_site_label_2
_geom_angle_atom_site_label_3
_geom_angle
_geom_angle_publ_flag
Sn2 C34 H34C 109.5 ?
Sn2 C34 H34B 109.5 ?
Sn2 C34 H34A 109.5 ?
Sn2 C33 H33C 109.5 ?
Sn2 C33 H33B 109.5 ?
Sn2 C33 H33A 109.5 ?
Sn1 C32 H32C 109.5 ?
Sn1 C32 H32B 109.5 ?
Sn1 C32 H32A 109.5 ?
Sn1 C31 H31C 109.5 ?
Sn1 C31 H31B 109.5 ?
Sn1 C31 H31A 109.5 ?
O4 Sn2 S1 158.67(8) y
O4 Sn2 N4 81.58(10) ?
O4 Sn2 C34 91.69(16) ?
O4 Sn2 C33 91.24(18) ?
O4 C3 C4 119.5(4) ?
O4 C3 C2 122.6(3) ?
O3 C11 C12 117.7(3) ?
O3 C11 C10 122.2(3) ?
O2A C18 C19 120.4(4) ?
O2 Sn1 S2 154.8(2) y
O2 Sn1 N8 83.5(2) ?
O2 Sn1 C32 82.0(3) ?
O2 Sn1 C31 104.3(4) ?
O2 C18 O2A 30.4(4) ?
O2 C18 C19 116.6(5) ?
O2 C18 C17 122.0(5) ?
O1 C26 C27 118.3(4) ?
O1 C26 C25 121.8(4) ?
N8 Sn1 S2 76.99(8) ?
N8 C16 H16 115.7 ?
N8 C16 C17 128.5(3) ?
N7 N8 Sn1 120.9(2) ?
N7 C23 S2 127.5(3) ?
N7 C23 N6 113.7(3) ?
N6 C23 S2 118.7(3) ?
N5 N6 H6N 119.3 ?
N5 N6 C23 121.4(3) ?
N5 C24 H24 119.1 ?
N5 C24 C25 121.8(3) ?
N4 Sn2 S1 77.32(7) ?
N4 C1 H1A 116.2 ?
N4 C1 C2 127.7(3) ?
N3 N4 Sn2 120.3(2) ?
N3 C8 S1 128.6(3) ?
N3 C8 N2 114.1(3) ?
N2 C8 S1 117.3(3) ?
N1 N2 H2N 120.4 ?
N1 N2 C8 119.3(3) ?
N1 C9 H9 120.1 ?
N1 C9 C10 119.9(3) ?
H34B C34 H34C 109.5 ?
H34A C34 H34C 109.5 ?
H34A C34 H34B 109.5 ?
H33B C33 H33C 109.5 ?
H33A C33 H33C 109.5 ?
H33A C33 H33B 109.5 ?
H32B C32 H32C 109.5 ?
H32A C32 H32C 109.5 ?
H32A C32 H32B 109.5 ?
H31B C31 H31C 109.5 ?
H31A C31 H31C 109.5 ?
H31A C31 H31B 109.5 ?
C9 N1 N2 120.1(3) ?
C8 S1 Sn2 95.30(12) y
C8 N3 N4 115.2(3) ?
C8 N2 H2N 120.4 ?
C7 C6 H6 120.5 ?
C7 C6 C5 118.9(4) ?
C7 C2 C3 119.2(3) ?
C7 C2 C1 117.3(3) ?
C6 C7 H7 119.3 ?
C6 C7 C2 121.4(4) ?
C6 C5 H5 119.4 ?
C5 C6 H6 120.5 ?
C5 C4 H4 119.3 ?
C5 C4 C3 121.4(4) ?
C4 C5 H5 119.4 ?
C4 C5 C6 121.2(4) ?
C34 Sn2 S1 98.34(13) ?
C34 Sn2 N4 110.01(16) ?
C33 Sn2 S1 97.67(14) ?
C33 Sn2 N4 123.11(16) ?
C33 Sn2 C34 126.6(2) y
C32 Sn1 S2 95.48(15) ?
C32 Sn1 N8 123.34(15) ?
C32 Sn1 C31 125.23(19) y
C31 Sn1 S2 97.61(16) ?
C31 Sn1 N8 111.41(16) ?
C30 C29 H29 120.3 ?
C30 C25 C24 119.3(4) ?
C3 O4 Sn2 132.6(2) y
C3 C4 H4 119.3 ?
C3 C2 C1 123.4(3) ?
C29 C30 H30 119.4 ?
C29 C30 C25 121.3(5) ?
C29 C28 H28 119.8 ?
C28 C29 H29 120.3 ?
C28 C29 C30 119.5(5) ?
C28 C27 H27 119.4 ?
C28 C27 C26 121.2(5) ?
C27 C28 H28 119.8 ?
C27 C28 C29 120.3(5) ?
C27 C26 C25 119.9(4) ?
C26 O1 H1 109.5 ?
C26 C27 H27 119.4 ?
C26 C25 C30 117.8(4) ?
C26 C25 C24 122.9(4) ?
C25 C30 H30 119.4 ?
C25 C24 H24 119.1 ?
C24 N5 N6 118.2(3) ?
C23 S2 Sn1 94.52(12) y
C23 N7 N8 117.2(3) ?
C23 N6 H6N 119.3 ?
C22 C21 H21 120.5 ?
C22 C17 C16 117.3(3) ?
C21 C22 H22 119.5 ?
C21 C22 C17 121.1(4) ?
C21 C20 H20 119.3 ?
C20 C21 H21 120.5 ?
C20 C21 C22 119.1(4) ?
C20 C19 H19 119.4 ?
C20 C19 C18 121.1(5) ?
C2 C7 H7 119.3 ?
C2 C3 C4 117.8(4) ?
C2 C1 H1A 116.2 ?
C19 C20 H20 119.3 ?
C19 C20 C21 121.4(4) ?
C18 O2 Sn1 132.9(6) y
C18 C19 H19 119.4 ?
C18 C17 C22 119.0(4) ?
C18 C17 C16 123.7(3) ?
C17 C22 H22 119.5 ?
C17 C18 O2A 119.5(4) ?
C17 C18 C19 118.3(4) ?
C17 C16 H16 115.7 ?
C16 N8 Sn1 126.0(2) ?
C16 N8 N7 113.1(3) ?
C15 C14 H14 119.9 ?
C15 C14 C13 120.2(4) ?
C15 C10 C9 120.0(3) ?
C14 C15 H15 119.4 ?
C14 C15 C10 121.2(4) ?
C14 C13 H13 120.1 ?
C13 C14 H14 119.9 ?
C13 C12 H12 119.6 ?
C13 C12 C11 120.8(4) ?
C12 C13 H13 120.1 ?
C12 C13 C14 119.9(4) ?
C12 C11 C10 120.1(3) ?
C11 O3 H3 109.5 ?
C11 C12 H12 119.6 ?
C11 C10 C9 122.1(3) ?
C11 C10 C15 117.8(3) ?
C10 C9 H9 120.1 ?
C10 C15 H15 119.4 ?
C1 N4 Sn2 126.4(2) ?
C1 N4 N3 113.2(3) ?

loop_
_geom_bond_atom_site_label_1
_geom_bond_atom_site_label_2
_geom_bond_distance
_geom_bond_publ_flag
Sn1 O2 2.091(7) y
Sn1 C32 2.108(4) y
Sn1 C31 2.110(5) y
Sn1 N8 2.193(3) y
Sn1 S2 2.5805(10) y
Sn2 O4 2.095(3) y
Sn2 C33 2.110(4) y
Sn2 C34 2.110(4) y
Sn2 N4 2.218(3) y
Sn2 S1 2.5393(10) y
S1 C8 1.722(4) y
S2 C23 1.729(3) y
O1 C26 1.356(5) ?
O1 H1 0.8200 ?
O2A C18 1.396(7) ?
O3 C11 1.353(4) ?
O3 H3 0.8200 ?
O4 C3 1.310(5) ?
N1 C9 1.286(4) ?
N1 N2 1.350(4) ?
N2 C8 1.370(4) ?
N2 H2N 0.8600 ?
N3 C8 1.308(4) ?
N3 N4 1.406(4) ?
N4 C1 1.293(4) ?
N5 C24 1.282(4) ?
N5 N6 1.361(4) ?
N6 C23 1.368(4) ?
N6 H6N 0.8600 ?
N7 C23 1.295(4) ?
N7 N8 1.390(4) ?
N8 C16 1.298(4) ?
C1 C2 1.439(5) ?
C1 H1A 0.9300 ?
C2 C7 1.396(5) ?
C2 C3 1.401(5) ?
C3 C4 1.407(5) ?
C4 C5 1.344(6) ?
C4 H4 0.9300 ?
C5 C6 1.382(6) ?
C5 H5 0.9300 ?
C6 C7 1.367(6) ?
C6 H6 0.9300 ?
C7 H7 0.9300 ?
C9 C10 1.449(5) ?
C9 H9 0.9300 ?
C10 C11 1.391(5) ?
C10 C15 1.394(5) ?
C11 C12 1.386(5) ?
C12 C13 1.359(5) ?
C12 H12 0.9300 ?
C13 C14 1.372(6) ?
C13 H13 0.9300 ?
C14 C15 1.366(6) ?
C14 H14 0.9300 ?
C15 H15 0.9300 ?
C16 C17 1.425(5) ?
C16 H16 0.9300 ?
C17 C18 1.393(5) ?
C17 C22 1.407(5) ?
C18 O2 1.311(8) ?
C18 C19 1.403(6) ?
C19 C20 1.352(7) ?
C19 H19 0.9300 ?
C20 C21 1.369(7) ?
C20 H20 0.9300 ?
C21 C22 1.371(6) ?
C21 H21 0.9300 ?
C22 H22 0.9300 ?
C24 C25 1.438(5) ?
C24 H24 0.9300 ?
C25 C26 1.391(6) ?
C25 C30 1.397(5) ?
C26 C27 1.385(6) ?
C27 C28 1.356(7) ?
C27 H27 0.9300 ?
C28 C29 1.367(7) ?
C28 H28 0.9300 ?
C29 C30 1.382(6) ?
C29 H29 0.9300 ?
C30 H30 0.9300 ?
C31 H31A 0.9600 ?
C31 H31B 0.9600 ?
C31 H31C 0.9600 ?
C32 H32A 0.9600 ?
C32 H32B 0.9600 ?
C32 H32C 0.9600 ?
C33 H33A 0.9600 ?
C33 H33B 0.9600 ?
C33 H33C 0.9600 ?
C34 H34A 0.9600 ?
C34 H34B 0.9600 ?
C34 H34C 0.9600 ?

loop_
_geom_hbond_atom_site_label_D
_geom_hbond_atom_site_label_H
_geom_hbond_atom_site_label_A
_geom_hbond_site_symmetry_A
_geom_hbond_distance_DH
_geom_hbond_distance_HA
_geom_hbond_distance_DA
_geom_hbond_angle_DHA
_geom_hbond_publ_flag
O3 H3 N1 . 0.82 1.87 2.589(4) 146.2 y
O1 H1 N5 . 0.82 1.92 2.636(4) 146.2 y
N2 H2N N7 4_566 0.86 2.10 2.949(4) 171.0 y
N6 H6N N3 4_565 0.86 2.33 3.155(4) 160.7 y
